data_7708451
loop_
_publ_author_name
'Huang, Li'
'Ouyang, Congrui'
'Liu, Xing'
'Zhou, Jian'
'Zou, Hua-Hong'
'Yuan, Hua'
'Wen, Dou'

_publ_section_title
;
 A series of organic hybrid polyoxovanadate clusters incorporating
 tris(hydroxymethyl)methane derivatives
;
_journal_name_full 'Dalton Transactions'
_journal_paper_doi 10.1039/D1DT02912F
_journal_year 2021
_chemical_formula_sum 'C20 H38 N2 O16 V4'
_chemical_formula_weight 766.28
_space_group_crystal_system monoclinic
_space_group_IT_number 14
_space_group_name_Hall '-P 2ybc'
_space_group_name_H-M_alt 'P 1 21/c 1'
_atom_sites_solution_hydrogens geom
_audit_creation_method SHELXL-2014/7
_audit_update_record
;
2021-08-29 deposited with the CCDC.	2021-09-27 downloaded from the CCDC.
;
_cell_angle_alpha 90
_cell_angle_beta 108.2050(13)
_cell_angle_gamma 90
_cell_formula_units_Z 2
_cell_length_a 8.1333(3)
_cell_length_b 22.4738(8)
_cell_length_c 8.8615(3)
_cell_measurement_reflns_used 14376
_cell_measurement_temperature 293(2)
_cell_measurement_theta_max 25.088
_cell_measurement_theta_min 2.788
_cell_volume 1538.68(10)
_computing_structure_refinement 'SHELXL-2014/7 (Sheldrick, 2014)'
_diffrn_ambient_temperature 293(2)
_diffrn_measured_fraction_theta_full 0.997
_diffrn_measured_fraction_theta_max 0.997
_diffrn_measurement_device_type 'Bruker APEX-II CCD'
_diffrn_measurement_method '\w scans'
_diffrn_radiation_type MoK\a
_diffrn_radiation_wavelength 0.71073
_diffrn_reflns_av_R_equivalents 0.0349
_diffrn_reflns_av_unetI/netI 0.0234
_diffrn_reflns_Laue_measured_fraction_full 0.997
_diffrn_reflns_Laue_measured_fraction_max 0.997
_diffrn_reflns_limit_h_max 9
_diffrn_reflns_limit_h_min -9
_diffrn_reflns_limit_k_max 26
_diffrn_reflns_limit_k_min -26
_diffrn_reflns_limit_l_max 10
_diffrn_reflns_limit_l_min -10
_diffrn_reflns_number 14376
_diffrn_reflns_point_group_measured_fraction_full 0.997
_diffrn_reflns_point_group_measured_fraction_max 0.997
_diffrn_reflns_theta_full 25.088
_diffrn_reflns_theta_max 25.088
_diffrn_reflns_theta_min 2.788
_exptl_absorpt_coefficient_mu 1.249
_exptl_absorpt_correction_type multi-scan
_exptl_absorpt_process_details 'SADABS 2014/5'
_exptl_crystal_colour green
_exptl_crystal_density_diffrn 1.653
_exptl_crystal_description block
_exptl_crystal_F_000 784
_exptl_crystal_size_max 0.265
_exptl_crystal_size_mid 0.128
_exptl_crystal_size_min 0.069
_exptl_transmission_factor_max 0.915
_exptl_transmission_factor_min 0.821
_refine_diff_density_max 0.321
_refine_diff_density_min -0.316
_refine_diff_density_rms 0.065
_refine_ls_extinction_method none
_refine_ls_goodness_of_fit_ref 1.050
_refine_ls_hydrogen_treatment constr
_refine_ls_matrix_type full
_refine_ls_number_parameters 193
_refine_ls_number_reflns 2736
_refine_ls_number_restraints 0
_refine_ls_restrained_S_all 1.050
_refine_ls_R_factor_all 0.0391
_refine_ls_R_factor_gt 0.0294
_refine_ls_shift/su_max 0.002
_refine_ls_shift/su_mean 0.000
_refine_ls_structure_factor_coef Fsqd
_refine_ls_weighting_details 'w=1/[\s^2^(Fo^2^)+(0.0376P)^2^+1.3271P] where P=(Fo^2^+2Fc^2^)/3'
_refine_ls_weighting_scheme calc
_refine_ls_wR_factor_gt 0.0725
_refine_ls_wR_factor_ref 0.0787
_reflns_Friedel_coverage 0.000
_reflns_number_gt 2325
_reflns_number_total 2736
_reflns_threshold_expression 'I > 2\s(I)'
_cod_data_source_file d1dt02912f2.cif
_cod_data_source_block 2
_cod_original_sg_symbol_H-M 'P 21/c'
_cod_database_code 7708451
_shelx_shelxl_version_number 2014/7
_shelx_space_group_comment
;
The symmetry employed for this shelxl refinement is uniquely defined
by the following loop, which should always be used as a source of
symmetry information in preference to the above space-group names.
They are only intended as comments.
;
_shelx_estimated_absorpt_t_min 0.733
_shelx_estimated_absorpt_t_max 0.919

loop_
_space_group_symop_operation_xyz
'x, y, z'
'-x, y+1/2, -z+1/2'
'-x, -y, -z'
'x, -y-1/2, z-1/2'

loop_
_atom_site_label
_atom_site_type_symbol
_atom_site_fract_x
_atom_site_fract_y
_atom_site_fract_z
_atom_site_U_iso_or_equiv
_atom_site_adp_type
_atom_site_occupancy
_atom_site_site_symmetry_order
_atom_site_calc_flag
_atom_site_refinement_flags_posn
_atom_site_refinement_flags_adp
_atom_site_refinement_flags_occupancy
_atom_site_disorder_assembly
_atom_site_disorder_group
V1 V 0.32182(5) 0.50014(2) 0.55951(4) 0.01860(12) Uani 1 1 d . . . . .
V2 V 0.37133(5) 0.39511(2) 0.33031(5) 0.02336(13) Uani 1 1 d . . . . .
N1 N 0.1646(2) 0.57155(9) 0.4390(2) 0.0220(4) Uani 1 1 d . . . . .
H1A H 0.0545 0.5661 0.4336 0.026 Uiso 1 1 calc R U . . .
H1B H 0.2013 0.6061 0.4867 0.026 Uiso 1 1 calc R U . . .
C10 C 0.1435(3) 0.50554(10) 0.2208(3) 0.0241(5) Uani 1 1 d . . . . .
H13 H 0.0195 0.4990 0.1908 0.029 Uiso 1 1 calc R U . . .
H14 H 0.1807 0.4984 0.1285 0.029 Uiso 1 1 calc R U . . .
C1 C 0.2809(4) 0.30099(12) 0.5238(4) 0.0386(7) Uani 1 1 d . . . . .
C2 C 0.4159(4) 0.26464(13) 0.5154(4) 0.0456(8) Uani 1 1 d . . . . .
H4 H 0.4192 0.2260 0.5535 0.055 Uiso 1 1 calc R U . . .
C3 C 0.5449(4) 0.28155(12) 0.4550(3) 0.0364(7) Uani 1 1 d . . . . .
C4 C 0.6884(5) 0.23925(15) 0.4593(5) 0.0606(10) Uani 1 1 d . . . . .
H3 H 0.7804 0.2440 0.5575 0.091 Uiso 1 1 calc R U . . .
H1 H 0.7311 0.2475 0.3720 0.091 Uiso 1 1 calc R U . . .
H2 H 0.6457 0.1992 0.4511 0.091 Uiso 1 1 calc R U . . .
C5 C 0.1568(5) 0.27947(17) 0.6055(6) 0.0755(13) Uani 1 1 d . . . . .
H7 H 0.1916 0.2940 0.7127 0.113 Uiso 1 1 calc R U . . .
H6 H 0.1562 0.2368 0.6064 0.113 Uiso 1 1 calc R U . . .
H5 H 0.0427 0.2938 0.5498 0.113 Uiso 1 1 calc R U . . .
C6 C 0.5979(5) 0.42906(18) 0.1413(4) 0.0614(10) Uani 1 1 d . . . . .
H10 H 0.6559 0.4618 0.1099 0.092 Uiso 1 1 calc R U . . .
H9 H 0.5031 0.4162 0.0521 0.092 Uiso 1 1 calc R U . . .
H8 H 0.6778 0.3968 0.1775 0.092 Uiso 1 1 calc R U . . .
C7 C 0.1862(3) 0.56933(10) 0.2788(3) 0.0199(5) Uani 1 1 d . . . . .
C9 C 0.0661(3) 0.61367(11) 0.1669(3) 0.0269(5) Uani 1 1 d . . . . .
H16 H -0.0534 0.6039 0.1550 0.032 Uiso 1 1 calc R U . . .
H15 H 0.0889 0.6535 0.2108 0.032 Uiso 1 1 calc R U . . .
O1 O 0.48579(19) 0.55551(7) 0.44040(18) 0.0183(3) Uani 1 1 d . . . . .
O2 O 0.2307(2) 0.46598(7) 0.34585(18) 0.0224(4) Uani 1 1 d . . . . .
O3 O 0.0936(2) 0.61168(9) 0.0180(2) 0.0397(5) Uani 1 1 d . . . . .
H3A H 0.0012 0.6163 -0.0524 0.060 Uiso 1 1 calc R U . . .
O4 O 0.2085(2) 0.46970(8) 0.6564(2) 0.0327(4) Uani 1 1 d . . . . .
O5 O 0.2574(2) 0.37035(8) 0.1605(2) 0.0390(5) Uani 1 1 d . . . . .
O6 O 0.5338(2) 0.44760(7) 0.26653(18) 0.0257(4) Uani 1 1 d . . . . .
O7 O 0.5576(2) 0.33330(8) 0.3967(2) 0.0321(4) Uani 1 1 d . . . . .
O8 O 0.2547(2) 0.35306(8) 0.4678(2) 0.0350(4) Uani 1 1 d . . . . .
C8 C 0.3762(3) 0.58383(11) 0.3003(3) 0.0211(5) Uani 1 1 d . . . . .
H11 H 0.4062 0.5702 0.2084 0.025 Uiso 1 1 calc R U . . .
H12 H 0.3935 0.6266 0.3090 0.025 Uiso 1 1 calc R U . . .

loop_
_atom_site_aniso_label
_atom_site_aniso_U_11
_atom_site_aniso_U_22
_atom_site_aniso_U_33
_atom_site_aniso_U_23
_atom_site_aniso_U_13
_atom_site_aniso_U_12
V1 0.0146(2) 0.0203(2) 0.0212(2) 0.00179(16) 0.00602(16) 0.00014(16)
V2 0.0197(2) 0.0181(2) 0.0273(2) -0.00228(17) 0.00017(17) 0.00030(16)
N1 0.0171(10) 0.0228(10) 0.0270(10) -0.0004(8) 0.0082(8) 0.0007(8)
C10 0.0193(12) 0.0235(12) 0.0235(12) 0.0009(10) -0.0020(9) 0.0029(10)
C1 0.0350(16) 0.0255(14) 0.0524(18) 0.0067(12) 0.0094(13) -0.0032(12)
C2 0.0437(18) 0.0227(14) 0.068(2) 0.0108(14) 0.0146(16) 0.0033(13)
C3 0.0330(15) 0.0225(13) 0.0437(16) -0.0042(12) -0.0024(12) 0.0058(11)
C4 0.052(2) 0.0384(18) 0.089(3) 0.0027(18) 0.0188(19) 0.0210(16)
C5 0.065(2) 0.054(2) 0.124(4) 0.039(2) 0.052(3) 0.0095(19)
C6 0.082(3) 0.073(2) 0.0459(19) -0.0264(17) 0.0440(19) -0.021(2)
C7 0.0154(11) 0.0199(12) 0.0221(12) 0.0024(9) 0.0024(9) 0.0019(9)
C9 0.0207(12) 0.0262(13) 0.0311(13) 0.0071(10) 0.0044(10) 0.0057(10)
O1 0.0134(8) 0.0200(8) 0.0200(8) 0.0025(6) 0.0031(6) 0.0020(6)
O2 0.0196(8) 0.0181(8) 0.0251(8) 0.0013(7) 0.0007(7) 0.0016(7)
O3 0.0335(11) 0.0510(12) 0.0292(10) 0.0109(9) 0.0018(8) 0.0034(9)
O4 0.0259(10) 0.0388(11) 0.0373(10) 0.0074(8) 0.0156(8) -0.0013(8)
O5 0.0351(11) 0.0318(10) 0.0379(11) -0.0097(8) -0.0062(9) 0.0012(8)
O6 0.0276(9) 0.0302(9) 0.0206(8) -0.0047(7) 0.0093(7) -0.0005(7)
O7 0.0264(10) 0.0243(9) 0.0422(11) -0.0022(8) 0.0058(8) 0.0049(7)
O8 0.0282(10) 0.0225(9) 0.0533(12) 0.0070(8) 0.0111(9) 0.0008(8)
C8 0.0168(12) 0.0233(12) 0.0211(12) 0.0063(9) 0.0030(9) 0.0018(9)

loop_
_atom_type_symbol
_atom_type_description
_atom_type_scat_dispersion_real
_atom_type_scat_dispersion_imag
_atom_type_scat_source
C C 0.0033 0.0016 'International Tables Vol C Tables 4.2.6.8 and 6.1.1.4'
H H 0.0000 0.0000 'International Tables Vol C Tables 4.2.6.8 and 6.1.1.4'
N N 0.0061 0.0033 'International Tables Vol C Tables 4.2.6.8 and 6.1.1.4'
O O 0.0106 0.0060 'International Tables Vol C Tables 4.2.6.8 and 6.1.1.4'
V V 0.3005 0.5294 'International Tables Vol C Tables 4.2.6.8 and 6.1.1.4'

loop_
_geom_angle_atom_site_label_1
_geom_angle_atom_site_label_2
_geom_angle_atom_site_label_3
_geom_angle
_geom_angle_site_symmetry_1
_geom_angle_site_symmetry_3
_geom_angle_publ_flag
O4 V1 O2 104.12(8) . . ?
O4 V1 O6 97.80(8) . 3_666 ?
O2 V1 O6 158.02(7) . 3_666 ?
O4 V1 O1 108.31(8) . 3_666 ?
O2 V1 O1 79.36(6) . 3_666 ?
O6 V1 O1 95.50(7) 3_666 3_666 ?
O4 V1 N1 103.69(8) . . ?
O2 V1 N1 79.84(7) . . ?
O6 V1 N1 93.45(7) 3_666 . ?
O1 V1 N1 145.16(7) 3_666 . ?
O4 V1 O1 172.17(8) . . ?
O2 V1 O1 82.38(6) . . ?
O6 V1 O1 75.63(6) 3_666 . ?
O1 V1 O1 76.92(6) 3_666 . ?
N1 V1 O1 72.85(6) . . ?
O5 V2 O6 100.42(9) . . ?
O5 V2 O2 99.60(8) . . ?
O6 V2 O2 89.55(7) . . ?
O5 V2 O8 99.37(10) . . ?
O6 V2 O8 160.21(7) . . ?
O2 V2 O8 86.78(7) . . ?
O5 V2 O7 101.41(9) . . ?
O6 V2 O7 89.20(7) . . ?
O2 V2 O7 158.83(7) . . ?
O8 V2 O7 87.28(8) . . ?
O5 V2 O1 171.05(8) . 3_666 ?
O6 V2 O1 76.44(6) . 3_666 ?
O2 V2 O1 72.17(6) . 3_666 ?
O8 V2 O1 83.93(7) . 3_666 ?
O7 V2 O1 87.00(6) . 3_666 ?
C7 N1 V1 102.90(13) . . ?
C7 N1 H1A 111.2 . . ?
V1 N1 H1A 111.2 . . ?
C7 N1 H1B 111.2 . . ?
V1 N1 H1B 111.2 . . ?
H1A N1 H1B 109.1 . . ?
O2 C10 C7 108.58(18) . . ?
O2 C10 H13 110.0 . . ?
C7 C10 H13 110.0 . . ?
O2 C10 H14 110.0 . . ?
C7 C10 H14 110.0 . . ?
H13 C10 H14 108.4 . . ?
O8 C1 C2 124.2(3) . . ?
O8 C1 C5 115.7(3) . . ?
C2 C1 C5 120.1(3) . . ?
C3 C2 C1 124.9(3) . . ?
C3 C2 H4 117.6 . . ?
C1 C2 H4 117.6 . . ?
O7 C3 C2 125.0(3) . . ?
O7 C3 C4 115.0(3) . . ?
C2 C3 C4 120.0(3) . . ?
C3 C4 H3 109.5 . . ?
C3 C4 H1 109.5 . . ?
H3 C4 H1 109.5 . . ?
C3 C4 H2 109.5 . . ?
H3 C4 H2 109.5 . . ?
H1 C4 H2 109.5 . . ?
C1 C5 H7 109.5 . . ?
C1 C5 H6 109.5 . . ?
H7 C5 H6 109.5 . . ?
C1 C5 H5 109.5 . . ?
H7 C5 H5 109.5 . . ?
H6 C5 H5 109.5 . . ?
O6 C6 H10 109.5 . . ?
O6 C6 H9 109.5 . . ?
H10 C6 H9 109.5 . . ?
O6 C6 H8 109.5 . . ?
H10 C6 H8 109.5 . . ?
H9 C6 H8 109.5 . . ?
N1 C7 C9 110.89(19) . . ?
N1 C7 C10 105.73(18) . . ?
C9 C7 C10 111.28(19) . . ?
N1 C7 C8 106.85(17) . . ?
C9 C7 C8 111.00(19) . . ?
C10 C7 C8 110.88(19) . . ?
O3 C9 C7 109.4(2) . . ?
O3 C9 H16 109.8 . . ?
C7 C9 H16 109.8 . . ?
O3 C9 H15 109.8 . . ?
C7 C9 H15 109.8 . . ?
H16 C9 H15 108.2 . . ?
C8 O1 V1 123.55(14) . 3_666 ?
C8 O1 V2 124.08(13) . 3_666 ?
V1 O1 V2 97.04(6) 3_666 3_666 ?
C8 O1 V1 110.15(12) . . ?
V1 O1 V1 103.07(6) 3_666 . ?
V2 O1 V1 93.50(6) 3_666 . ?
C10 O2 V1 116.91(13) . . ?
C10 O2 V2 127.06(14) . . ?
V1 O2 V2 109.16(7) . . ?
C9 O3 H3A 109.5 . . ?
C6 O6 V2 119.08(18) . . ?
C6 O6 V1 120.09(18) . 3_666 ?
V2 O6 V1 114.39(8) . 3_666 ?
C3 O7 V2 126.49(18) . . ?
C1 O8 V2 128.57(19) . . ?
O1 C8 C7 110.12(18) . . ?
O1 C8 H11 109.6 . . ?
C7 C8 H11 109.6 . . ?
O1 C8 H12 109.6 . . ?
C7 C8 H12 109.6 . . ?
H11 C8 H12 108.2 . . ?

loop_
_geom_bond_atom_site_label_1
_geom_bond_atom_site_label_2
_geom_bond_distance
_geom_bond_site_symmetry_2
_geom_bond_publ_flag
V1 O4 1.5962(17) . ?
V1 O2 1.9613(16) . ?
V1 O6 2.0009(16) 3_666 ?
V1 O1 2.0030(15) 3_666 ?
V1 N1 2.1208(19) . ?
V1 O1 2.3067(16) . ?
V2 O5 1.6005(18) . ?
V2 O6 1.9809(17) . ?
V2 O2 1.9903(16) . ?
V2 O8 1.9997(19) . ?
V2 O7 2.0036(17) . ?
V2 O1 2.2880(15) 3_666 ?
N1 C7 1.485(3) . ?
N1 H1A 0.8900 . ?
N1 H1B 0.8900 . ?
C10 O2 1.425(3) . ?
C10 C7 1.526(3) . ?
C10 H13 0.9700 . ?
C10 H14 0.9700 . ?
C1 O8 1.263(3) . ?
C1 C2 1.389(4) . ?
C1 C5 1.495(4) . ?
C2 C3 1.371(4) . ?
C2 H4 0.9300 . ?
C3 O7 1.290(3) . ?
C3 C4 1.497(4) . ?
C4 H3 0.9600 . ?
C4 H1 0.9600 . ?
C4 H2 0.9600 . ?
C5 H7 0.9600 . ?
C5 H6 0.9600 . ?
C5 H5 0.9600 . ?
C6 O6 1.428(3) . ?
C6 H10 0.9600 . ?
C6 H9 0.9600 . ?
C6 H8 0.9600 . ?
C7 C9 1.525(3) . ?
C7 C8 1.532(3) . ?
C9 O3 1.406(3) . ?
C9 H16 0.9700 . ?
C9 H15 0.9700 . ?
O1 C8 1.431(3) . ?
O1 V1 2.0031(15) 3_666 ?
O1 V2 2.2880(15) 3_666 ?
O3 H3A 0.8200 . ?
O6 V1 2.0009(16) 3_666 ?
C8 H11 0.9700 . ?
C8 H12 0.9700 . ?

loop_
_geom_hbond_atom_site_label_D
_geom_hbond_atom_site_label_H
_geom_hbond_atom_site_label_A
_geom_hbond_distance_DH
_geom_hbond_distance_HA
_geom_hbond_distance_DA
_geom_hbond_angle_DHA
_geom_hbond_site_symmetry_A
N1 H1A O4 0.89 2.19 3.030(3) 157.3 3_566
N1 H1B O7 0.89 2.35 3.121(3) 145.7 3_666
C5 H6 O5 0.96 2.54 3.463(4) 161.3 4_566
C6 H10 O4 0.96 2.54 3.018(4) 110.8 3_666
O3 H3A O5 0.82 2.04 2.827(3) 160.1 3_565

loop_
_geom_torsion_atom_site_label_1
_geom_torsion_atom_site_label_2
_geom_torsion_atom_site_label_3
_geom_torsion_atom_site_label_4
_geom_torsion
_geom_torsion_site_symmetry_1
_geom_torsion_site_symmetry_2
_geom_torsion_site_symmetry_3
_geom_torsion_site_symmetry_4
_geom_torsion_publ_flag
O8 C1 C2 C3 4.5(5) . . . . ?
C5 C1 C2 C3 -174.5(3) . . . . ?
C1 C2 C3 O7 -0.5(5) . . . . ?
C1 C2 C3 C4 177.1(3) . . . . ?
V1 N1 C7 C9 173.80(15) . . . . ?
V1 N1 C7 C10 53.06(18) . . . . ?
V1 N1 C7 C8 -65.12(18) . . . . ?
O2 C10 C7 N1 -46.3(2) . . . . ?
O2 C10 C7 C9 -166.81(19) . . . . ?
O2 C10 C7 C8 69.1(2) . . . . ?
N1 C7 C9 O3 178.23(19) . . . . ?
C10 C7 C9 O3 -64.4(3) . . . . ?
C8 C7 C9 O3 59.6(3) . . . . ?
C7 C10 O2 V1 15.4(2) . . . . ?
C7 C10 O2 V2 -132.17(17) . . . . ?
C2 C3 O7 V2 -15.7(4) . . . . ?
C4 C3 O7 V2 166.5(2) . . . . ?
C2 C1 O8 V2 8.6(4) . . . . ?
C5 C1 O8 V2 -172.4(3) . . . . ?
V1 O1 C8 C7 123.74(17) 3_666 . . . ?
V2 O1 C8 C7 -107.50(18) 3_666 . . . ?
V1 O1 C8 C7 1.6(2) . . . . ?
N1 C7 C8 O1 40.2(2) . . . . ?
C9 C7 C8 O1 161.22(19) . . . . ?
C10 C7 C8 O1 -74.5(2) . . . . ?
